data_7110712
loop_
_publ_author_name
'Wang, Xiqu'
'Liu, Lumei'
'Cheng, Heidi'
'Jacobson, Allan J.'

_publ_contact_author
;
      Allan J. Jacobson
      Department of Chemistry
      University of Houston
      Houston, TX 77204-5641
      phone: 713-7432785
    E-mail:ajjacob@uh.edu
;
_publ_section_title
;
 The synthesis and single crystal structure of an amino acid intercalated
 layered niobium phosphate: [(NbOPO4)4&#x2022;(H3NCH2CO2H)2][H2PO4][OH, F]
;
_journal_issue 24
_journal_name_full 'Chemical Communications'
_journal_page_first 2531
_journal_paper_doi 10.1039/a907293d
_journal_year 1999
_chemical_compound_source 'hydrothermal synthesis'
_chemical_formula_structural '[NbOPO4]4.(H3NCH2COOH)2(H2PO4)(OH,F)'
_chemical_formula_sum 'C4 H14.6 F0.4 N2 Nb4 O28.6 P5'
_chemical_formula_weight 1082.3
_chemical_name_systematic
; 
 ? 
;
_space_group_IT_number 12
_symmetry_space_group_name_Hall '-C 2y'
_symmetry_space_group_name_H-M 'C 1 2/m 1'
_atom_sites_solution_hydrogens ignored
_atom_sites_solution_primary direct
_atom_sites_solution_secondary difmap
_audit_creation_method SHELXL
_cell_angle_alpha 90.00
_cell_angle_beta 109.304(2)
_cell_angle_gamma 90.00
_cell_formula_units_Z 1
_cell_length_a 17.020(2)
_cell_length_b 6.4973(7)
_cell_length_c 6.4992(7)
_cell_measurement_temperature 223(2)
_cell_volume 678.30(13)
_computing_structure_refinement 'SHELXL-93 (Sheldrick, 1993)'
_computing_structure_solution 'SHELXS-86 (Sheldrick, 1990)'
_diffrn_ambient_temperature 223(2)
_diffrn_radiation_monochromator graphite
_diffrn_radiation_source 'fine-focus sealed tube'
_diffrn_radiation_type MoK\a
_diffrn_radiation_wavelength 0.71073
_diffrn_reflns_av_R_equivalents 0.0330
_diffrn_reflns_av_sigmaI/netI 0.0285
_diffrn_reflns_limit_h_max 21
_diffrn_reflns_limit_h_min -20
_diffrn_reflns_limit_k_max 8
_diffrn_reflns_limit_k_min -8
_diffrn_reflns_limit_l_max 8
_diffrn_reflns_limit_l_min -6
_diffrn_reflns_number 2117
_diffrn_reflns_theta_max 28.34
_diffrn_reflns_theta_min 2.54
_exptl_absorpt_coefficient_mu 1.988
_exptl_absorpt_correction_type SADABS
_exptl_crystal_colour colorless
_exptl_crystal_density_diffrn 2.650
_exptl_crystal_description plate
_exptl_crystal_F_000 475
_exptl_crystal_size_max 0.10
_exptl_crystal_size_mid 0.08
_exptl_crystal_size_min 0.01
_refine_diff_density_max 1.007
_refine_diff_density_min -0.788
_refine_diff_density_rms 0.194
_refine_ls_extinction_coef 0.0032(7)
_refine_ls_extinction_expression Fc^*^=kFc[1+0.001xFc^2^\l^3^/sin(2\q)]^-1/4^
_refine_ls_extinction_method SHELXL
_refine_ls_goodness_of_fit_all 1.173
_refine_ls_goodness_of_fit_obs 1.189
_refine_ls_hydrogen_treatment ignored
_refine_ls_matrix_type full
_refine_ls_number_parameters 74
_refine_ls_number_reflns 850
_refine_ls_number_restraints 2
_refine_ls_restrained_S_all 1.172
_refine_ls_restrained_S_obs 1.188
_refine_ls_R_factor_all 0.0362
_refine_ls_R_factor_obs 0.0345
_refine_ls_shift/esd_max 0.008
_refine_ls_shift/esd_mean 0.001
_refine_ls_structure_factor_coef Fsqd
_refine_ls_weighting_details 'w=1/[\s^2^(Fo^2^)+(0.0395P)^2^+7.1436P] where P=(Fo^2^+2Fc^2^)/3'
_refine_ls_weighting_scheme calc
_refine_ls_wR_factor_all 0.0892
_refine_ls_wR_factor_obs 0.0883
_reflns_number_observed 814
_reflns_number_total 850
_reflns_observed_criterion >2sigma(I)
_cod_data_source_file 907293dsup1.cif
_cod_data_source_block '[NbOPO4]4'
_cod_depositor_comments
;
The following automatic conversions were performed:

'_refine_ls_weighting_scheme' value 'calc
w=1/[\s^2^(Fo^2^)+(0.0395P)^2^+7.1436P] where P=(Fo^2^+2Fc^2^)/3' was
changed to 'calc'. New tag '_refine_ls_weighting_details' was
created. The value of the new tag was set to
'w=1/[\s^2^(Fo^2^)+(0.0395P)^2^+7.1436P] where P=(Fo^2^+2Fc^2^)/3'.

Automatic conversion script
Id: cif_fix_values 3143 2015-03-26 13:38:13Z robertas 
;
_cod_original_cell_volume 678.30(12)
_cod_original_sg_symbol_H-M C2/m
_cod_original_formula_sum 'C4 N2 H14.6 O28.6 F0.4 Nb4 P5'
_cod_database_code 7110712

loop_
_symmetry_equiv_pos_as_xyz
'x, y, z'
'-x, y, -z'
'x+1/2, y+1/2, z'
'-x+1/2, y+1/2, -z'
'-x, -y, -z'
'x, -y, z'
'-x+1/2, -y+1/2, -z'
'x+1/2, -y+1/2, z'

loop_
_atom_site_aniso_label
_atom_site_aniso_U_11
_atom_site_aniso_U_22
_atom_site_aniso_U_33
_atom_site_aniso_U_23
_atom_site_aniso_U_13
_atom_site_aniso_U_12
Nb 0.0149(3) 0.0073(3) 0.0066(3) 0.000 0.0046(2) 0.000
P 0.0221(8) 0.0066(6) 0.0067(6) 0.000 0.0063(5) 0.000
O1 0.019(2) 0.024(2) 0.023(2) 0.000 0.005(2) 0.000
O2 0.026(2) 0.0079(13) 0.0169(14) -0.0004(11) 0.0080(12) -0.0010(11)
O3 0.028(2) 0.017(2) 0.006(2) 0.000 0.007(2) 0.000
O4 0.026(2) 0.018(2) 0.011(2) 0.000 0.009(2) 0.000
O5 0.024(2) 0.027(3) 0.022(2) 0.000 0.005(2) 0.000

loop_
_atom_site_label
_atom_site_type_symbol
_atom_site_fract_x
_atom_site_fract_y
_atom_site_fract_z
_atom_site_U_iso_or_equiv
_atom_site_thermal_displace_type
_atom_site_occupancy
_atom_site_calc_flag
_atom_site_refinement_flags
_atom_site_disorder_group
Nb Nb 0.20870(3) 0.0000 0.21561(8) 0.0093(2) Uani 1 d S .
P P 0.24991(9) 0.0000 -0.2504(2) 0.0114(3) Uani 1 d S .
O1 O 0.3151(3) 0.0000 0.3090(8) 0.0223(10) Uani 1 d S .
O2 O 0.1929(2) 0.3099(5) 0.2025(5) 0.0166(6) Uani 1 d . .
O3 O 0.1921(3) 0.0000 -0.4887(7) 0.0163(9) Uani 1 d S .
O4 O 0.1942(3) 0.0000 -0.1069(7) 0.0175(9) Uani 1 d S .
O5 O 0.0706(3) 0.0000 0.0920(8) 0.0248(10) Uani 1 d S .
C1 C -0.0040(9) 0.0826(25) 0.0805(25) 0.013(3) Uiso 0.25 d PD -1
C2 C -0.0230(24) 0.2433(49) 0.2201(56) 0.076(11) Uiso 0.25 d PD -1
N N 0.0179(30) 0.3904(75) 0.3982(74) 0.156(24) Uiso 0.25 d PD -1
P2 P 0.0094(25) 0.4427(51) -0.0535(59) 0.085(14) Uiso 0.06 d PG -2
O21 O -0.0217(47) 0.3274(122) 0.1136(112) 0.077(10) Uiso 0.06 d PG -2
O22 O 0.0019(58) 0.6744(56) -0.0226(135) 0.077(10) Uiso 0.06 d PG -2
O23 O 0.1027(26) 0.3786(123) 0.0015(124) 0.077(10) Uiso 0.06 d PG -2
O24 O -0.0408(42) 0.3752(118) -0.2808(77) 0.077(10) Uiso 0.06 d PG -2
P3 P -0.0120(33) -0.1700(75) 0.4701(80) 0.230(46) Uiso 0.06 d PG -3
O31 O 0.0335(54) -0.1702(119) 0.7196(81) 0.077(10) Uiso 0.06 d PG -3
O32 O -0.0127(46) 0.0497(83) 0.3848(108) 0.077(10) Uiso 0.06 d PG -3
O33 O 0.0402(50) -0.3153(114) 0.3730(136) 0.077(10) Uiso 0.06 d PG -3
O34 O -0.0988(38) -0.2531(121) 0.4223(142) 0.077(10) Uiso 0.06 d PG -3

loop_
_atom_type_symbol
_atom_type_description
_atom_type_scat_dispersion_real
_atom_type_scat_dispersion_imag
_atom_type_scat_source
O O 0.0106 0.0060 'International Tables Vol C Tables 4.2.6.8 and 6.1.1.4'
P P 0.1023 0.0942 'International Tables Vol C Tables 4.2.6.8 and 6.1.1.4'
Nb Nb -2.0727 0.6215 'International Tables Vol C Tables 4.2.6.8 and 6.1.1.4'
C C 0.0033 0.0016 'International Tables Vol C Tables 4.2.6.8 and 6.1.1.4'
N N 0.0061 0.0033 'International Tables Vol C Tables 4.2.6.8 and 6.1.1.4'

loop_
_geom_angle_atom_site_label_1
_geom_angle_atom_site_label_2
_geom_angle_atom_site_label_3
_geom_angle
_geom_angle_site_symmetry_1
_geom_angle_site_symmetry_3
O1 Nb O4 96.9(2) . .
O1 Nb O2 97.16(9) . 6
O4 Nb O2 89.27(9) . 6
O1 Nb O2 97.16(9) . .
O4 Nb O2 89.27(9) . .
O2 Nb O2 165.7(2) 6 .
O1 Nb O3 97.2(2) . 1_556
O4 Nb O3 165.8(2) . 1_556
O2 Nb O3 88.97(9) 6 1_556
O2 Nb O3 88.97(9) . 1_556
O1 Nb O5 179.6(2) . .
O4 Nb O5 82.7(2) . .
O2 Nb O5 82.84(9) 6 .
O2 Nb O5 82.84(9) . .
O3 Nb O5 83.1(2) 1_556 .
O4 P O3 107.1(2) . .
O4 P O2 110.7(2) . 7
O3 P O2 110.83(15) . 7
O4 P O2 110.7(2) . 4_545
O3 P O2 110.83(15) . 4_545
O2 P O2 106.8(2) 7 4_545
P O2 O23 107.0(27) 7 .
P O2 Nb 136.2(2) 7 .
O23 O2 Nb 111.3(28) . .
P O3 Nb 135.2(3) . 1_554
P O4 Nb 137.7(3) . .
C1 O5 C1 46.6(14) . 6
C1 O5 C1 67.4(11) . 5
C1 O5 C1 46.7(12) 6 5
C1 O5 C1 46.7(12) . 2
C1 O5 C1 67.4(11) 6 2
C1 O5 C1 44.7(13) 5 2
C1 O5 Nb 151.6(7) . .
C1 O5 Nb 151.6(7) 6 .
C1 O5 Nb 139.9(7) 5 .
C1 O5 Nb 139.9(7) 2 .
O5 C1 O5 112.6(11) . 5
O5 C1 C2 129.2(19) . .
O5 C1 C2 118.1(18) 5 .
N C2 C1 141.8(35) . .
O24 P2 O22 111.7 . .
O24 P2 O21 109.4 . .
O22 P2 O21 108.7 . .
O24 P2 O23 110.5 . .
O22 P2 O23 110.8 . .
O21 P2 O23 105.5 . .
P2 O23 O2 146.1(48) . .
O34 P3 O32 111.7 . .
O34 P3 O31 109.4 . .
O32 P3 O31 108.7 . .
O34 P3 O33 110.5 . .
O32 P3 O33 110.8 . .
O31 P3 O33 105.5 . .

loop_
_geom_bond_atom_site_label_1
_geom_bond_atom_site_label_2
_geom_bond_distance
_geom_bond_site_symmetry_2
Nb O1 1.708(5) .
Nb O4 2.028(4) .
Nb O2 2.029(3) 6
Nb O2 2.029(3) .
Nb O3 2.033(4) 1_556
Nb O5 2.219(5) .
P O4 1.535(4) .
P O3 1.536(4) .
P O2 1.539(3) 7
P O2 1.539(3) 4_545
O2 P 1.539(3) 7
O2 O23 1.71(5) .
O3 Nb 2.033(4) 1_554
O5 C1 1.36(2) .
O5 C1 1.36(2) 6
O5 C1 1.41(2) 5
O5 C1 1.41(2) 2
C1 O5 1.41(2) 5
C1 C2 1.488(10) .
C2 N 1.485(10) .
P2 O24 1.51 .
P2 O22 1.53 .
P2 O21 1.55 .
P2 O23 1.56 .
P3 O34 1.51 .
P3 O32 1.53 .
P3 O31 1.55 .
P3 O33 1.56 .
